data_7200463
loop_
_publ_author_name
'Turner, David R.'
'MacDonald, Rose'
'Teng Lee, Wan'
'Batten, Stuart R.'

_publ_section_title
;
 Ammonium salts of carbamoyldicyanomethanide, C(CN)2(CONH2)&#x2212;:
 Effects of hydrogen-bonding cations on anionic networks
;
_journal_issue 2
_journal_name_full CrystEngComm
_journal_page_first 298
_journal_paper_doi 10.1039/b815926b
_journal_volume 11
_journal_year 2009
_chemical_formula_moiety 'C10 H16 N, C4 H2 N3 O'
_chemical_formula_sum 'C14 H18 N4 O'
_chemical_formula_weight 258.32
_chemical_name_common BzMe3N(cdm)
_chemical_name_systematic
;
Benzyltrimethylammonium Carbamoyldicyanomethanide
;
_space_group_IT_number 4
_symmetry_cell_setting monoclinic
_symmetry_space_group_name_Hall 'P 2yb'
_symmetry_space_group_name_H-M 'P 1 21 1'
_atom_sites_solution_hydrogens geom
_atom_sites_solution_primary direct
_atom_sites_solution_secondary difmap
_audit_creation_method SHELXL-97
_cell_angle_alpha 90.00
_cell_angle_beta 116.939(7)
_cell_angle_gamma 90.00
_cell_formula_units_Z 4
_cell_length_a 9.4203(19)
_cell_length_b 17.1223(36)
_cell_length_c 9.8809(23)
_cell_measurement_reflns_used 6809
_cell_measurement_temperature 123(1)
_cell_measurement_theta_max 27.49
_cell_measurement_theta_min 2.31
_cell_volume 1420.8(5)
_computing_cell_refinement 'Bruker SMART (Bruker)'
_computing_data_collection 'Bruker SMART (Bruker)'
_computing_data_reduction 'Bruker SAINT (Bruker)'
_computing_molecular_graphics 'X-Seed (Barbour, 1999)'
_computing_publication_material 'CIFTAB (Sheldrick, 1997)'
_computing_structure_refinement 'SHELXL-97 (Sheldrick, 1997)'
_computing_structure_solution 'SHELXS-97 (Sheldrick, 1990)'
_diffrn_ambient_temperature 123(1)
_diffrn_measured_fraction_theta_full 0.870
_diffrn_measured_fraction_theta_max 0.870
_diffrn_measurement_device_type 'Bruker X8 Apex II CCD'
_diffrn_measurement_method 'phi and omega scans'
_diffrn_radiation_monochromator graphite
_diffrn_radiation_source 'fine-focus sealed tube'
_diffrn_radiation_type MoK\a
_diffrn_radiation_wavelength 0.71073
_diffrn_reflns_av_R_equivalents 0.0570
_diffrn_reflns_av_sigmaI/netI 0.0795
_diffrn_reflns_limit_h_max 10
_diffrn_reflns_limit_h_min -10
_diffrn_reflns_limit_k_max 10
_diffrn_reflns_limit_k_min -22
_diffrn_reflns_limit_l_max 12
_diffrn_reflns_limit_l_min -12
_diffrn_reflns_number 6809
_diffrn_reflns_theta_full 27.49
_diffrn_reflns_theta_max 27.49
_diffrn_reflns_theta_min 2.31
_exptl_absorpt_coefficient_mu 0.080
_exptl_absorpt_correction_T_max 0.9811
_exptl_absorpt_correction_T_min 0.9811
_exptl_absorpt_correction_type multi-scan
_exptl_absorpt_process_details SADABS
_exptl_crystal_colour Colourless
_exptl_crystal_density_diffrn 1.208
_exptl_crystal_density_method 'not measured'
_exptl_crystal_description Block
_exptl_crystal_F_000 552
_exptl_crystal_size_max 0.24
_exptl_crystal_size_mid 0.24
_exptl_crystal_size_min 0.24
_refine_diff_density_max 0.208
_refine_diff_density_min -0.277
_refine_diff_density_rms 0.052
_refine_ls_abs_structure_details 'Flack H D (1983), Acta Cryst. A39, 876-881'
_refine_ls_abs_structure_Flack 0.00(0)
_refine_ls_extinction_method none
_refine_ls_goodness_of_fit_ref 1.075
_refine_ls_hydrogen_treatment mixed
_refine_ls_matrix_type full
_refine_ls_number_parameters 365
_refine_ls_number_reflns 3528
_refine_ls_number_restraints 1
_refine_ls_restrained_S_all 1.075
_refine_ls_R_factor_all 0.0614
_refine_ls_R_factor_gt 0.0549
_refine_ls_shift/su_max 0.001
_refine_ls_shift/su_mean 0.000
_refine_ls_structure_factor_coef Fsqd
_refine_ls_weighting_details 'calc w=1/[\s^2^(Fo^2^)+(0.2000P)^2^+0.0000P] where P=(Fo^2^+2Fc^2^)/3'
_refine_ls_weighting_scheme calc
_refine_ls_wR_factor_gt 0.1225
_refine_ls_wR_factor_ref 0.1295
_reflns_number_gt 3155
_reflns_number_total 3528
_reflns_threshold_expression >2sigma(I)
_cod_data_source_file b815926b.txt
_cod_data_source_block 7
_cod_depositor_comments
;
The following automatic conversions were performed:
'_exptl_absorpt_correction_type' value 'Multi-scan' changed to
'multi-scan' according to
'/home/saulius/struct/CIF-dictionaries/cif_core.dic' dictionary named
'cif_core.dic' version 2.4.1 from 2010-06-29.

Automatic conversion script
Id: cif_fix_enum 1527 2010-12-29 10:47:43Z saulius 
;
_cod_original_sg_symbol_H-M P21
_cod_database_code 7200463

loop_
_symmetry_equiv_pos_as_xyz
'x, y, z'
'-x, y+1/2, -z'

loop_
_atom_site_label
_atom_site_type_symbol
_atom_site_fract_x
_atom_site_fract_y
_atom_site_fract_z
_atom_site_U_iso_or_equiv
_atom_site_adp_type
_atom_site_occupancy
_atom_site_symmetry_multiplicity
_atom_site_calc_flag
_atom_site_refinement_flags
_atom_site_disorder_assembly
_atom_site_disorder_group
O1 O 0.0351(3) 0.23712(14) 0.3229(3) 0.0269(6) Uani 1 1 d . . .
O2 O 0.9360(3) 0.03489(13) 0.2887(3) 0.0255(6) Uani 1 1 d . . .
N1 N 0.1963(5) 0.13878(17) 0.3281(4) 0.0262(7) Uani 1 1 d . . .
N2 N 0.5685(4) 0.22732(18) 0.3981(4) 0.0348(9) Uani 1 1 d . . .
N3 N 0.2347(4) 0.41767(19) 0.3351(4) 0.0343(8) Uani 1 1 d . . .
N4 N 0.8217(5) 0.12915(17) 0.3669(4) 0.0261(7) Uani 1 1 d . . .
N5 N 0.4839(4) 0.03840(17) 0.3813(4) 0.0271(7) Uani 1 1 d . . .
N6 N 0.6652(4) -0.12719(19) 0.1592(5) 0.0406(9) Uani 1 1 d . . .
N7 N 0.2436(4) 0.60423(17) 0.1278(3) 0.0234(7) Uani 1 1 d . . .
N8 N 0.7897(4) 0.41179(17) 0.3603(4) 0.0257(7) Uani 1 1 d . . .
C1 C 0.2915(4) 0.2705(2) 0.3581(4) 0.0228(8) Uani 1 1 d . . .
C2 C 0.1681(5) 0.21519(19) 0.3367(4) 0.0216(8) Uani 1 1 d . . .
C3 C 0.4431(5) 0.24741(19) 0.3795(4) 0.0236(8) Uani 1 1 d . . .
C4 C 0.2579(4) 0.3520(2) 0.3460(5) 0.0255(8) Uani 1 1 d . . .
C5 C 0.6991(4) 0.00313(19) 0.2990(4) 0.0212(7) Uani 1 1 d . . .
C6 C 0.8240(4) 0.05596(19) 0.3167(4) 0.0235(8) Uani 1 1 d . . .
C7 C 0.5812(4) 0.02184(19) 0.3447(4) 0.0229(8) Uani 1 1 d . . .
C8 C 0.6829(5) -0.06915(19) 0.2248(5) 0.0276(8) Uani 1 1 d . . .
C9 C 0.0865(5) 0.5836(2) 0.1212(6) 0.0411(12) Uani 1 1 d . . .
H9A H 0.0103 0.5713 0.0162 0.062 Uiso 1 1 calc R . .
H9B H 0.0469 0.6279 0.1572 0.062 Uiso 1 1 calc R . .
H9C H 0.0992 0.5381 0.1858 0.062 Uiso 1 1 calc R . .
C10 C 0.3007(5) 0.5344(2) 0.0749(4) 0.0318(9) Uani 1 1 d . . .
H10A H 0.3130 0.4900 0.1420 0.048 Uiso 1 1 calc R . .
H10B H 0.4035 0.5464 0.0771 0.048 Uiso 1 1 calc R . .
H10C H 0.2230 0.5212 -0.0290 0.048 Uiso 1 1 calc R . .
C11 C 0.3617(5) 0.6224(2) 0.2881(5) 0.0408(11) Uani 1 1 d . . .
H11A H 0.3227 0.6663 0.3257 0.061 Uiso 1 1 calc R . .
H11B H 0.4641 0.6364 0.2912 0.061 Uiso 1 1 calc R . .
H11C H 0.3757 0.5765 0.3521 0.061 Uiso 1 1 calc R . .
C12 C 0.2257(5) 0.67214(19) 0.0220(4) 0.0260(8) Uani 1 1 d . . .
H12A H 0.3273 0.6790 0.0166 0.031 Uiso 1 1 calc R . .
H12B H 0.1429 0.6587 -0.0811 0.031 Uiso 1 1 calc R . .
C13 C 0.1816(5) 0.7487(2) 0.0689(4) 0.0261(8) Uani 1 1 d . . .
C14 C 0.0237(5) 0.7658(2) 0.0293(4) 0.0293(9) Uani 1 1 d . . .
H14 H -0.0579 0.7294 -0.0272 0.035 Uiso 1 1 calc R . .
C15 C -0.0142(6) 0.8377(2) 0.0737(5) 0.0399(11) Uani 1 1 d . . .
H15 H -0.1221 0.8499 0.0470 0.048 Uiso 1 1 calc R . .
C16 C 0.1042(7) 0.8906(2) 0.1558(5) 0.0447(12) Uani 1 1 d . . .
H16 H 0.0781 0.9389 0.1866 0.054 Uiso 1 1 calc R . .
C17 C 0.2598(7) 0.8734(2) 0.1929(5) 0.0465(12) Uani 1 1 d . . .
H17 H 0.3411 0.9102 0.2482 0.056 Uiso 1 1 calc R . .
C18 C 0.2995(6) 0.8026(2) 0.1502(5) 0.0358(10) Uani 1 1 d . . .
H18 H 0.4076 0.7910 0.1768 0.043 Uiso 1 1 calc R . .
C19 C 0.6885(5) 0.4503(2) 0.4227(5) 0.0319(9) Uani 1 1 d . . .
H19A H 0.6125 0.4857 0.3464 0.048 Uiso 1 1 calc R . .
H19B H 0.7567 0.4800 0.5141 0.048 Uiso 1 1 calc R . .
H19C H 0.6304 0.4103 0.4485 0.048 Uiso 1 1 calc R . .
C20 C 0.6877(6) 0.3666(3) 0.2202(5) 0.0418(11) Uani 1 1 d . . .
H20A H 0.6246 0.3283 0.2434 0.063 Uiso 1 1 calc R . .
H20B H 0.7555 0.3394 0.1839 0.063 Uiso 1 1 calc R . .
H20C H 0.6163 0.4025 0.1415 0.063 Uiso 1 1 calc R . .
C21 C 0.9027(5) 0.3572(2) 0.4792(5) 0.0342(9) Uani 1 1 d . . .
H21A H 0.8421 0.3163 0.4998 0.051 Uiso 1 1 calc R . .
H21B H 0.9663 0.3864 0.5727 0.051 Uiso 1 1 calc R . .
H21C H 0.9735 0.3331 0.4428 0.051 Uiso 1 1 calc R . .
C22 C 0.8894(5) 0.4716(2) 0.3269(5) 0.0278(9) Uani 1 1 d . . .
H22A H 0.9748 0.4903 0.4248 0.033 Uiso 1 1 calc R . .
H22B H 0.9413 0.4450 0.2721 0.033 Uiso 1 1 calc R . .
C23 C 0.8009(4) 0.5416(2) 0.2353(4) 0.0237(8) Uani 1 1 d . . .
C24 C 0.7264(5) 0.5419(2) 0.0768(4) 0.0309(9) Uani 1 1 d . . .
H24 H 0.7212 0.4951 0.0230 0.037 Uiso 1 1 calc R . .
C25 C 0.6601(5) 0.6098(2) -0.0025(5) 0.0345(10) Uani 1 1 d . . .
H25 H 0.6092 0.6092 -0.1103 0.041 Uiso 1 1 calc R . .
C26 C 0.6670(5) 0.6784(2) 0.0731(5) 0.0335(9) Uani 1 1 d . . .
H26 H 0.6224 0.7249 0.0174 0.040 Uiso 1 1 calc R . .
C27 C 0.7389(5) 0.6797(2) 0.2305(5) 0.0338(9) Uani 1 1 d . . .
H27 H 0.7427 0.7266 0.2832 0.041 Uiso 1 1 calc R . .
C28 C 0.8058(5) 0.6110(2) 0.3105(5) 0.0301(9) Uani 1 1 d . . .
H28 H 0.8556 0.6118 0.4184 0.036 Uiso 1 1 calc R . .
H1A H 0.290(5) 0.123(2) 0.350(5) 0.029(12) Uiso 1 1 d . . .
H1B H 0.123(5) 0.111(3) 0.323(5) 0.036(13) Uiso 1 1 d . . .
H4A H 0.738(5) 0.146(2) 0.372(4) 0.020(10) Uiso 1 1 d . . .
H4B H 0.898(5) 0.164(2) 0.369(5) 0.030(11) Uiso 1 1 d . . .

loop_
_atom_site_aniso_label
_atom_site_aniso_U_11
_atom_site_aniso_U_22
_atom_site_aniso_U_33
_atom_site_aniso_U_23
_atom_site_aniso_U_13
_atom_site_aniso_U_12
O1 0.0241(16) 0.0243(12) 0.0368(15) -0.0014(11) 0.0178(12) 0.0002(11)
O2 0.0217(14) 0.0243(12) 0.0352(14) -0.0022(11) 0.0170(12) 0.0015(11)
N1 0.022(2) 0.0197(15) 0.041(2) 0.0046(13) 0.0179(16) 0.0031(15)
N2 0.028(2) 0.0238(16) 0.059(3) 0.0054(15) 0.0248(18) -0.0010(15)
N3 0.029(2) 0.0249(15) 0.052(2) 0.0002(15) 0.0215(17) 0.0002(15)
N4 0.0169(19) 0.0238(15) 0.044(2) -0.0097(13) 0.0196(16) -0.0043(14)
N5 0.0297(19) 0.0226(14) 0.0322(17) -0.0028(13) 0.0168(15) -0.0013(14)
N6 0.045(2) 0.0256(16) 0.067(3) -0.0097(17) 0.040(2) -0.0072(17)
N7 0.0214(18) 0.0257(15) 0.0285(17) 0.0035(13) 0.0159(14) 0.0031(13)
N8 0.0261(18) 0.0244(14) 0.0324(18) -0.0024(13) 0.0183(15) -0.0033(14)
C1 0.018(2) 0.0208(16) 0.031(2) 0.0026(14) 0.0123(16) -0.0009(15)
C2 0.023(2) 0.0212(16) 0.0252(19) 0.0002(14) 0.0145(16) 0.0022(15)
C3 0.023(2) 0.0199(16) 0.032(2) 0.0015(14) 0.0162(17) -0.0029(16)
C4 0.018(2) 0.0226(17) 0.039(2) -0.0013(15) 0.0160(17) -0.0054(16)
C5 0.0154(19) 0.0187(15) 0.033(2) 0.0014(14) 0.0141(15) 0.0009(14)
C6 0.021(2) 0.0241(17) 0.0238(18) 0.0025(14) 0.0087(16) 0.0018(16)
C7 0.025(2) 0.0170(15) 0.0276(19) 0.0032(13) 0.0125(16) -0.0018(15)
C8 0.026(2) 0.0209(17) 0.043(2) -0.0003(15) 0.0227(18) -0.0015(16)
C9 0.034(3) 0.029(2) 0.073(3) 0.018(2) 0.036(2) 0.0071(19)
C10 0.035(2) 0.0268(17) 0.038(2) 0.0002(17) 0.0205(19) 0.0083(18)
C11 0.051(3) 0.039(2) 0.026(2) 0.0026(17) 0.013(2) 0.007(2)
C12 0.029(2) 0.0246(17) 0.0256(19) 0.0022(15) 0.0135(16) 0.0010(17)
C13 0.032(2) 0.0216(16) 0.028(2) 0.0000(14) 0.0169(17) -0.0009(16)
C14 0.035(3) 0.0274(17) 0.029(2) 0.0033(15) 0.0183(18) 0.0037(18)
C15 0.047(3) 0.037(2) 0.041(2) 0.0059(19) 0.025(2) 0.017(2)
C16 0.081(4) 0.0237(19) 0.042(3) -0.0005(17) 0.039(3) 0.006(2)
C17 0.071(4) 0.029(2) 0.046(3) -0.0089(19) 0.033(3) -0.017(2)
C18 0.041(3) 0.0324(19) 0.042(2) -0.0025(18) 0.026(2) -0.011(2)
C19 0.031(2) 0.0322(19) 0.042(2) 0.0047(17) 0.0255(19) 0.0083(18)
C20 0.052(3) 0.040(2) 0.036(2) -0.0109(18) 0.022(2) -0.019(2)
C21 0.037(3) 0.0306(19) 0.041(2) 0.0025(17) 0.023(2) 0.0072(19)
C22 0.023(2) 0.0250(17) 0.040(2) -0.0023(15) 0.0187(18) -0.0033(16)
C23 0.021(2) 0.0273(17) 0.0277(18) -0.0019(15) 0.0151(15) -0.0047(15)
C24 0.033(2) 0.0340(19) 0.034(2) -0.0073(17) 0.0230(18) -0.0126(18)
C25 0.032(2) 0.045(2) 0.028(2) 0.0013(18) 0.0152(18) -0.010(2)
C26 0.030(2) 0.0324(19) 0.039(2) 0.0040(17) 0.0155(19) -0.0059(19)
C27 0.039(3) 0.0243(17) 0.042(2) -0.0046(17) 0.022(2) -0.0022(19)
C28 0.035(3) 0.0312(19) 0.028(2) -0.0028(16) 0.0172(18) -0.0018(18)

loop_
_atom_type_symbol
_atom_type_description
_atom_type_scat_dispersion_real
_atom_type_scat_dispersion_imag
_atom_type_scat_source
C C 0.0033 0.0016 'International Tables Vol C Tables 4.2.6.8 and 6.1.1.4'
H H 0.0000 0.0000 'International Tables Vol C Tables 4.2.6.8 and 6.1.1.4'
N N 0.0061 0.0033 'International Tables Vol C Tables 4.2.6.8 and 6.1.1.4'
O O 0.0106 0.0060 'International Tables Vol C Tables 4.2.6.8 and 6.1.1.4'

loop_
_geom_angle_atom_site_label_1
_geom_angle_atom_site_label_2
_geom_angle_atom_site_label_3
_geom_angle
_geom_angle_site_symmetry_1
_geom_angle_site_symmetry_3
_geom_angle_publ_flag
C2 N1 H1A 120(3) . . ?
C2 N1 H1B 113(3) . . ?
H1A N1 H1B 125(4) . . ?
C6 N4 H4A 120(2) . . ?
C6 N4 H4B 117(2) . . ?
H4A N4 H4B 120(3) . . ?
C9 N7 C11 110.0(3) . . ?
C9 N7 C10 107.5(3) . . ?
C11 N7 C10 108.8(3) . . ?
C9 N7 C12 110.6(3) . . ?
C11 N7 C12 111.4(3) . . ?
C10 N7 C12 108.4(3) . . ?
C20 N8 C21 109.4(3) . . ?
C20 N8 C19 110.3(3) . . ?
C21 N8 C19 108.0(3) . . ?
C20 N8 C22 110.4(3) . . ?
C21 N8 C22 107.5(3) . . ?
C19 N8 C22 111.2(3) . . ?
C3 C1 C4 117.5(3) . . ?
C3 C1 C2 122.4(3) . . ?
C4 C1 C2 119.9(3) . . ?
O1 C2 N1 120.0(4) . . ?
O1 C2 C1 121.3(3) . . ?
N1 C2 C1 118.7(3) . . ?
N2 C3 C1 179.1(4) . . ?
N3 C4 C1 177.9(4) . . ?
C8 C5 C7 116.7(3) . . ?
C8 C5 C6 120.5(3) . . ?
C7 C5 C6 122.7(3) . . ?
O2 C6 N4 120.1(3) . . ?
O2 C6 C5 121.1(3) . . ?
N4 C6 C5 118.8(3) . . ?
N5 C7 C5 178.9(4) . . ?
N6 C8 C5 177.5(5) . . ?
N7 C9 H9A 109.5 . . ?
N7 C9 H9B 109.5 . . ?
H9A C9 H9B 109.5 . . ?
N7 C9 H9C 109.5 . . ?
H9A C9 H9C 109.5 . . ?
H9B C9 H9C 109.5 . . ?
N7 C10 H10A 109.5 . . ?
N7 C10 H10B 109.5 . . ?
H10A C10 H10B 109.5 . . ?
N7 C10 H10C 109.5 . . ?
H10A C10 H10C 109.5 . . ?
H10B C10 H10C 109.5 . . ?
N7 C11 H11A 109.5 . . ?
N7 C11 H11B 109.5 . . ?
H11A C11 H11B 109.5 . . ?
N7 C11 H11C 109.5 . . ?
H11A C11 H11C 109.5 . . ?
H11B C11 H11C 109.5 . . ?
C13 C12 N7 114.4(3) . . ?
C13 C12 H12A 108.7 . . ?
N7 C12 H12A 108.7 . . ?
C13 C12 H12B 108.7 . . ?
N7 C12 H12B 108.7 . . ?
H12A C12 H12B 107.6 . . ?
C18 C13 C14 119.9(4) . . ?
C18 C13 C12 119.7(4) . . ?
C14 C13 C12 120.4(3) . . ?
C13 C14 C15 119.3(4) . . ?
C13 C14 H14 120.4 . . ?
C15 C14 H14 120.4 . . ?
C16 C15 C14 120.4(4) . . ?
C16 C15 H15 119.8 . . ?
C14 C15 H15 119.8 . . ?
C17 C16 C15 119.8(4) . . ?
C17 C16 H16 120.1 . . ?
C15 C16 H16 120.1 . . ?
C16 C17 C18 120.5(4) . . ?
C16 C17 H17 119.7 . . ?
C18 C17 H17 119.7 . . ?
C13 C18 C17 120.1(4) . . ?
C13 C18 H18 119.9 . . ?
C17 C18 H18 119.9 . . ?
N8 C19 H19A 109.5 . . ?
N8 C19 H19B 109.5 . . ?
H19A C19 H19B 109.5 . . ?
N8 C19 H19C 109.5 . . ?
H19A C19 H19C 109.5 . . ?
H19B C19 H19C 109.5 . . ?
N8 C20 H20A 109.5 . . ?
N8 C20 H20B 109.5 . . ?
H20A C20 H20B 109.5 . . ?
N8 C20 H20C 109.5 . . ?
H20A C20 H20C 109.5 . . ?
H20B C20 H20C 109.5 . . ?
N8 C21 H21A 109.5 . . ?
N8 C21 H21B 109.5 . . ?
H21A C21 H21B 109.5 . . ?
N8 C21 H21C 109.5 . . ?
H21A C21 H21C 109.5 . . ?
H21B C21 H21C 109.5 . . ?
C23 C22 N8 116.0(3) . . ?
C23 C22 H22A 108.3 . . ?
N8 C22 H22A 108.3 . . ?
C23 C22 H22B 108.3 . . ?
N8 C22 H22B 108.3 . . ?
H22A C22 H22B 107.4 . . ?
C28 C23 C24 118.4(3) . . ?
C28 C23 C22 118.9(3) . . ?
C24 C23 C22 122.5(3) . . ?
C25 C24 C23 120.4(4) . . ?
C25 C24 H24 119.8 . . ?
C23 C24 H24 119.8 . . ?
C26 C25 C24 120.8(4) . . ?
C26 C25 H25 119.6 . . ?
C24 C25 H25 119.6 . . ?
C25 C26 C27 120.0(4) . . ?
C25 C26 H26 120.0 . . ?
C27 C26 H26 120.0 . . ?
C26 C27 C28 119.2(4) . . ?
C26 C27 H27 120.4 . . ?
C28 C27 H27 120.4 . . ?
C23 C28 C27 121.2(4) . . ?
C23 C28 H28 119.4 . . ?
C27 C28 H28 119.4 . . ?

loop_
_geom_bond_atom_site_label_1
_geom_bond_atom_site_label_2
_geom_bond_distance
_geom_bond_site_symmetry_2
_geom_bond_publ_flag
O1 C2 1.255(4) . ?
O2 C6 1.259(4) . ?
N1 C2 1.345(4) . ?
N1 H1A 0.85(4) . ?
N1 H1B 0.82(4) . ?
N2 C3 1.162(5) . ?
N3 C4 1.141(5) . ?
N4 C6 1.352(4) . ?
N4 H4A 0.86(4) . ?
N4 H4B 0.93(4) . ?
N5 C7 1.163(4) . ?
N6 C8 1.156(5) . ?
N7 C9 1.494(5) . ?
N7 C11 1.499(5) . ?
N7 C10 1.499(4) . ?
N7 C12 1.521(4) . ?
N8 C20 1.494(5) . ?
N8 C21 1.502(5) . ?
N8 C19 1.502(5) . ?
N8 C22 1.524(4) . ?
C1 C3 1.403(5) . ?
C1 C4 1.424(5) . ?
C1 C2 1.439(5) . ?
C5 C8 1.411(5) . ?
C5 C7 1.412(5) . ?
C5 C6 1.431(5) . ?
C9 H9A 0.9800 . ?
C9 H9B 0.9800 . ?
C9 H9C 0.9800 . ?
C10 H10A 0.9800 . ?
C10 H10B 0.9800 . ?
C10 H10C 0.9800 . ?
C11 H11A 0.9800 . ?
C11 H11B 0.9800 . ?
C11 H11C 0.9800 . ?
C12 C13 1.510(5) . ?
C12 H12A 0.9900 . ?
C12 H12B 0.9900 . ?
C13 C18 1.385(5) . ?
C13 C14 1.387(5) . ?
C14 C15 1.405(5) . ?
C14 H14 0.9500 . ?
C15 C16 1.380(6) . ?
C15 H15 0.9500 . ?
C16 C17 1.373(7) . ?
C16 H16 0.9500 . ?
C17 C18 1.390(6) . ?
C17 H17 0.9500 . ?
C18 H18 0.9500 . ?
C19 H19A 0.9800 . ?
C19 H19B 0.9800 . ?
C19 H19C 0.9800 . ?
C20 H20A 0.9800 . ?
C20 H20B 0.9800 . ?
C20 H20C 0.9800 . ?
C21 H21A 0.9800 . ?
C21 H21B 0.9800 . ?
C21 H21C 0.9800 . ?
C22 C23 1.506(5) . ?
C22 H22A 0.9900 . ?
C22 H22B 0.9900 . ?
C23 C28 1.391(5) . ?
C23 C24 1.396(5) . ?
C24 C25 1.384(6) . ?
C24 H24 0.9500 . ?
C25 C26 1.378(6) . ?
C25 H25 0.9500 . ?
C26 C27 1.386(6) . ?
C26 H26 0.9500 . ?
C27 C28 1.397(5) . ?
C27 H27 0.9500 . ?
C28 H28 0.9500 . ?

loop_
_geom_hbond_atom_site_label_D
_geom_hbond_atom_site_label_H
_geom_hbond_atom_site_label_A
_geom_hbond_distance_DH
_geom_hbond_distance_HA
_geom_hbond_distance_DA
_geom_hbond_angle_DHA
_geom_hbond_site_symmetry_A
N4 H4B O1 0.93(4) 1.99(4) 2.906(4) 167(4) 1_655
N4 H4A N2 0.86(4) 2.22(4) 3.045(5) 160(3) .
N1 H1B O2 0.82(4) 2.09(5) 2.909(5) 174(4) 1_455
N1 H1A N5 0.85(4) 2.24(4) 3.047(5) 157(4) .
